data_1512130
loop_
_publ_author_name
'Liu, Xiaogang'
'Cole, Jacqueline M.'
'Waddell, Paul G.'
'Lin, Tze-Chia'
'McKechnie, Scott'

_publ_section_title
;
 Molecular Origins of Optoelectronic Properties in Coumarins 343, 314T,
 445, and 522B
;
_journal_issue 27
_journal_name_full 'The Journal of Physical Chemistry C'
_journal_page_first 14130
_journal_paper_doi 10.1021/jp400614e
_journal_volume 117
_journal_year 2013
_chemical_formula_moiety 'C16 H15 N O4'
_chemical_formula_sum 'C16 H15 N O4'
_chemical_formula_weight 285.29
_chemical_name_common 'Coumarin 343'
_chemical_name_systematic
; 
 11-oxo-2,3,5,6,7,11-hexahydro-1H-pyrano[2,3-f]pyrido[3,2,1-ij]quinoline-10-carboxylic acid 
;
_space_group_IT_number 61
_symmetry_cell_setting orthorhombic
_symmetry_space_group_name_Hall '-P 2ac 2ab'
_symmetry_space_group_name_H-M 'P b c a'
_atom_sites_solution_hydrogens geom
_atom_sites_solution_primary direct
_atom_sites_solution_secondary difmap
_audit_creation_method SHELXL-97
_cell_angle_alpha 90.00
_cell_angle_beta 90.00
_cell_angle_gamma 90.00
_cell_formula_units_Z 8
_cell_length_a 7.707(3)
_cell_length_b 13.875(5)
_cell_length_c 23.418(8)
_cell_measurement_reflns_used 3882
_cell_measurement_temperature 120(2)
_cell_measurement_theta_max 32.9
_cell_measurement_theta_min 1.7
_cell_volume 2504.2(16)
_computing_cell_refinement
; 
Rigaku CrystalClear-SM Expert 2.0 r4 
;
_computing_data_collection
; 
Rigaku CrystalClear-SM Expert 2.0 r4 
;
_computing_data_reduction
; 
Rigaku CrystalClear-SM Expert 2.0 r4 
;
_computing_structure_refinement 'SHELXL-97 (Sheldrick, 1997)'
_computing_structure_solution 'SHELXS-97 (Sheldrick, 1990)'
_diffrn_ambient_temperature 120(2)
_diffrn_detector_area_resol_mean 28.5714
_diffrn_measured_fraction_theta_full 0.993
_diffrn_measured_fraction_theta_max 0.993
_diffrn_measurement_device_type
; 
Rigaku CrystalClear-SM Expert 2.0 r4 
;
_diffrn_measurement_method 'profile data from \w-scans'
_diffrn_radiation_monochromator graphite
_diffrn_radiation_source 'fine-focus sealed tube'
_diffrn_radiation_type MoK\a
_diffrn_radiation_wavelength 0.71073
_diffrn_reflns_av_R_equivalents 0.0461
_diffrn_reflns_av_sigmaI/netI 0.0680
_diffrn_reflns_limit_h_max 9
_diffrn_reflns_limit_h_min -9
_diffrn_reflns_limit_k_max 12
_diffrn_reflns_limit_k_min -17
_diffrn_reflns_limit_l_max 20
_diffrn_reflns_limit_l_min -30
_diffrn_reflns_number 8873
_diffrn_reflns_theta_full 27.48
_diffrn_reflns_theta_max 27.48
_diffrn_reflns_theta_min 2.94
_exptl_absorpt_coefficient_mu 0.110
_exptl_absorpt_correction_T_max 0.995
_exptl_absorpt_correction_T_min 0.983
_exptl_absorpt_correction_type multi-scan
_exptl_absorpt_process_details
; 
 Scaled and merged with Sortav 
 R.H. Blessing, (1987) Cryst. Rev. 1, 3-58 
 R.H. Blessing, (1989) J. Appl. Cryst. 22, 396-397 
;
_exptl_crystal_colour Yellow
_exptl_crystal_density_diffrn 1.513
_exptl_crystal_density_method 'not measured'
_exptl_crystal_description Prism
_exptl_crystal_F_000 1200
_exptl_crystal_size_max 0.50
_exptl_crystal_size_mid 0.13
_exptl_crystal_size_min 0.05
_refine_diff_density_max 0.428
_refine_diff_density_min -0.334
_refine_diff_density_rms 0.076
_refine_ls_extinction_method none
_refine_ls_goodness_of_fit_ref 1.073
_refine_ls_hydrogen_treatment mixed
_refine_ls_matrix_type full
_refine_ls_number_parameters 194
_refine_ls_number_reflns 2841
_refine_ls_number_restraints 0
_refine_ls_restrained_S_all 1.073
_refine_ls_R_factor_all 0.0826
_refine_ls_R_factor_gt 0.0694
_refine_ls_shift/su_max 0.000
_refine_ls_shift/su_mean 0.000
_refine_ls_structure_factor_coef Fsqd
_refine_ls_weighting_details 'calc w=1/[\s^2^(Fo^2^)+(0.0915P)^2^+2.0899P] where P=(Fo^2^+2Fc^2^)/3'
_refine_ls_weighting_scheme calc
_refine_ls_wR_factor_gt 0.1720
_refine_ls_wR_factor_ref 0.1873
_reflns_number_gt 2318
_reflns_number_total 2841
_reflns_threshold_expression >2sigma(I)
_cod_data_source_file jp400614e_si_002.cif
_cod_data_source_block coumarin343_120k
_cod_original_cell_volume 2504.1(15)
_cod_original_sg_symbol_H-M Pbca
_cod_database_code 1512130

loop_
_symmetry_equiv_pos_as_xyz
'x, y, z'
'-x+1/2, -y, z+1/2'
'-x, y+1/2, -z+1/2'
'x+1/2, -y+1/2, -z'
'-x, -y, -z'
'x-1/2, y, -z-1/2'
'x, -y-1/2, z-1/2'
'-x-1/2, y-1/2, z'

loop_
_atom_site_label
_atom_site_type_symbol
_atom_site_fract_x
_atom_site_fract_y
_atom_site_fract_z
_atom_site_U_iso_or_equiv
_atom_site_adp_type
_atom_site_occupancy
_atom_site_symmetry_multiplicity
_atom_site_calc_flag
_atom_site_refinement_flags
C1 C 0.0651(3) 1.01465(17) 0.38302(9) 0.0265(5) Uani 1 1 d .
C2 C 0.1346(3) 1.11246(16) 0.47112(9) 0.0244(5) Uani 1 1 d .
C3 C 0.1424(3) 1.02280(16) 0.44055(9) 0.0243(5) Uani 1 1 d .
C4 C 0.2243(3) 0.94490(16) 0.46536(9) 0.0252(5) Uani 1 1 d .
H4 H 0.2287 0.8855 0.4452 0.030 Uiso 1 1 calc R
C5 C 0.3867(3) 0.87346(16) 0.54688(9) 0.0259(5) Uani 1 1 d .
H5 H 0.3939 0.8129 0.5281 0.031 Uiso 1 1 calc R
C6 C 0.4594(3) 0.88384(16) 0.59995(10) 0.0258(5) Uani 1 1 d .
C7 C 0.4490(3) 0.97493(16) 0.62857(9) 0.0236(5) Uani 1 1 d .
C8 C 0.3631(3) 1.05442(16) 0.60212(9) 0.0245(5) Uani 1 1 d .
C9 C 0.2931(3) 1.03986(15) 0.54899(9) 0.0231(5) Uani 1 1 d .
C10 C 0.3009(3) 0.95111(16) 0.51934(9) 0.0241(5) Uani 1 1 d .
C11 C 0.5951(3) 0.90476(18) 0.71329(10) 0.0314(5) Uani 1 1 d .
H11A H 0.5672 0.9128 0.7543 0.038 Uiso 1 1 calc R
H11B H 0.7230 0.9060 0.7093 0.038 Uiso 1 1 calc R
C12 C 0.5397(3) 1.07957(18) 0.70947(10) 0.0297(5) Uani 1 1 d .
H12A H 0.6559 1.0835 0.7273 0.036 Uiso 1 1 calc R
H12B H 0.4521 1.0849 0.7402 0.036 Uiso 1 1 calc R
C13 C 0.5511(3) 0.80075(17) 0.62873(10) 0.0291(5) Uani 1 1 d .
H13A H 0.6762 0.8023 0.6191 0.035 Uiso 1 1 calc R
H13B H 0.5025 0.7390 0.6149 0.035 Uiso 1 1 calc R
C14 C 0.5280(3) 0.80817(19) 0.69325(10) 0.0342(6) Uani 1 1 d .
H14A H 0.4037 0.8016 0.7032 0.041 Uiso 1 1 calc R
H14B H 0.5928 0.7557 0.7124 0.041 Uiso 1 1 calc R
C15 C 0.5175(3) 1.16351(17) 0.66837(9) 0.0286(5) Uani 1 1 d .
H15A H 0.6191 1.1673 0.6426 0.034 Uiso 1 1 calc R
H15B H 0.5100 1.2246 0.6900 0.034 Uiso 1 1 calc R
C16 C 0.3522(3) 1.14931(16) 0.63324(9) 0.0278(5) Uani 1 1 d .
H16A H 0.2497 1.1496 0.6587 0.033 Uiso 1 1 calc R
H16B H 0.3395 1.2026 0.6054 0.033 Uiso 1 1 calc R
H3O H -0.006(4) 1.143(2) 0.3909(13) 0.039(8) Uiso 1 1 d .
N1 N 0.5212(2) 0.98549(14) 0.68126(8) 0.0273(4) Uani 1 1 d .
O1 O 0.20945(19) 1.11777(11) 0.52422(6) 0.0257(4) Uani 1 1 d .
O2 O 0.0658(2) 1.18779(12) 0.45416(7) 0.0310(4) Uani 1 1 d .
O3 O -0.0131(2) 1.09347(13) 0.36208(7) 0.0313(4) Uani 1 1 d .
O4 O 0.0728(2) 0.94074(13) 0.35452(7) 0.0324(4) Uani 1 1 d .

loop_
_atom_site_aniso_label
_atom_site_aniso_U_11
_atom_site_aniso_U_22
_atom_site_aniso_U_33
_atom_site_aniso_U_23
_atom_site_aniso_U_13
_atom_site_aniso_U_12
C1 0.0254(10) 0.0296(11) 0.0245(10) 0.0005(9) 0.0017(8) -0.0040(9)
C2 0.0240(10) 0.0272(11) 0.0220(10) 0.0003(8) 0.0002(8) -0.0026(8)
C3 0.0251(10) 0.0270(11) 0.0207(10) -0.0007(8) 0.0025(8) -0.0011(8)
C4 0.0254(10) 0.0260(11) 0.0243(10) -0.0024(8) 0.0034(8) -0.0029(8)
C5 0.0268(10) 0.0246(11) 0.0264(10) -0.0003(8) 0.0024(8) -0.0013(8)
C6 0.0258(10) 0.0244(11) 0.0271(10) 0.0026(8) 0.0041(8) -0.0004(8)
C7 0.0221(9) 0.0281(11) 0.0205(10) 0.0010(8) 0.0032(8) -0.0036(8)
C8 0.0245(10) 0.0245(11) 0.0245(10) -0.0005(8) 0.0027(8) -0.0004(8)
C9 0.0222(10) 0.0229(10) 0.0240(10) 0.0004(8) 0.0019(8) -0.0016(8)
C10 0.0236(9) 0.0266(11) 0.0220(10) -0.0005(8) 0.0017(8) -0.0007(8)
C11 0.0357(12) 0.0346(13) 0.0240(10) 0.0051(9) -0.0015(9) 0.0040(10)
C12 0.0320(11) 0.0338(12) 0.0234(10) -0.0029(9) -0.0012(9) 0.0011(9)
C13 0.0299(10) 0.0283(12) 0.0292(11) 0.0043(9) 0.0029(9) 0.0008(9)
C14 0.0377(12) 0.0366(14) 0.0283(11) 0.0091(10) 0.0023(10) 0.0017(10)
C15 0.0323(11) 0.0287(12) 0.0249(10) -0.0026(9) 0.0014(9) -0.0020(9)
C16 0.0310(11) 0.0261(11) 0.0262(10) -0.0017(8) 0.0003(9) 0.0005(9)
N1 0.0302(9) 0.0295(10) 0.0224(9) 0.0000(7) -0.0015(7) 0.0007(8)
O1 0.0288(8) 0.0258(8) 0.0226(7) 0.0007(6) -0.0025(6) 0.0006(6)
O2 0.0371(9) 0.0284(9) 0.0276(8) 0.0007(6) -0.0033(7) 0.0027(7)
O3 0.0357(9) 0.0332(9) 0.0249(8) 0.0018(7) -0.0031(7) 0.0010(7)
O4 0.0355(9) 0.0366(9) 0.0252(8) -0.0051(7) -0.0010(7) -0.0021(7)

loop_
_atom_type_symbol
_atom_type_description
_atom_type_scat_dispersion_real
_atom_type_scat_dispersion_imag
_atom_type_scat_source
C C 0.0033 0.0016 'International Tables Vol C Tables 4.2.6.8 and 6.1.1.4'
H H 0.0000 0.0000 'International Tables Vol C Tables 4.2.6.8 and 6.1.1.4'
N N 0.0061 0.0033 'International Tables Vol C Tables 4.2.6.8 and 6.1.1.4'
O O 0.0106 0.0060 'International Tables Vol C Tables 4.2.6.8 and 6.1.1.4'

loop_
_geom_angle_atom_site_label_1
_geom_angle_atom_site_label_2
_geom_angle_atom_site_label_3
_geom_angle
O4 C1 O3 120.3(2)
O4 C1 C3 122.8(2)
O3 C1 C3 116.9(2)
O2 C2 O1 115.17(19)
O2 C2 C3 126.1(2)
O1 C2 C3 118.69(19)
C4 C3 C2 119.2(2)
C4 C3 C1 120.6(2)
C2 C3 C1 120.24(19)
C3 C4 C10 121.7(2)
C3 C4 H4 119.1
C10 C4 H4 119.1
C6 C5 C10 121.5(2)
C6 C5 H5 119.2
C10 C5 H5 119.2
C5 C6 C7 119.6(2)
C5 C6 C13 121.0(2)
C7 C6 C13 119.4(2)
N1 C7 C8 120.0(2)
N1 C7 C6 119.7(2)
C8 C7 C6 120.3(2)
C9 C8 C7 117.5(2)
C9 C8 C16 123.1(2)
C7 C8 C16 119.41(19)
C8 C9 O1 116.61(19)
C8 C9 C10 123.8(2)
O1 C9 C10 119.54(19)
C4 C10 C9 118.7(2)
C4 C10 C5 124.1(2)
C9 C10 C5 117.22(19)
N1 C11 C14 112.73(19)
N1 C11 H11A 109.0
C14 C11 H11A 109.0
N1 C11 H11B 109.0
C14 C11 H11B 109.0
H11A C11 H11B 107.8
N1 C12 C15 112.63(18)
N1 C12 H12A 109.1
C15 C12 H12A 109.1
N1 C12 H12B 109.1
C15 C12 H12B 109.1
H12A C12 H12B 107.8
C6 C13 C14 109.63(19)
C6 C13 H13A 109.7
C14 C13 H13A 109.7
C6 C13 H13B 109.7
C14 C13 H13B 109.7
H13A C13 H13B 108.2
C11 C14 C13 109.12(19)
C11 C14 H14A 109.9
C13 C14 H14A 109.9
C11 C14 H14B 109.9
C13 C14 H14B 109.9
H14A C14 H14B 108.3
C12 C15 C16 109.62(19)
C12 C15 H15A 109.7
C16 C15 H15A 109.7
C12 C15 H15B 109.7
C16 C15 H15B 109.7
H15A C15 H15B 108.2
C8 C16 C15 109.03(19)
C8 C16 H16A 109.9
C15 C16 H16A 109.9
C8 C16 H16B 109.9
C15 C16 H16B 109.9
H16A C16 H16B 108.3
C7 N1 C11 122.8(2)
C7 N1 C12 122.85(19)
C11 N1 C12 114.31(18)
C2 O1 C9 122.19(17)
C1 O3 H3O 107.5(18)

loop_
_geom_bond_atom_site_label_1
_geom_bond_atom_site_label_2
_geom_bond_distance
C1 O4 1.225(3)
C1 O3 1.341(3)
C1 C3 1.478(3)
C2 O2 1.237(3)
C2 O1 1.373(3)
C2 C3 1.437(3)
C3 C4 1.380(3)
C4 C10 1.398(3)
C4 H4 0.9500
C5 C6 1.371(3)
C5 C10 1.419(3)
C5 H5 0.9500
C6 C7 1.433(3)
C6 C13 1.511(3)
C7 N1 1.362(3)
C7 C8 1.428(3)
C8 C9 1.371(3)
C8 C16 1.507(3)
C9 O1 1.386(3)
C9 C10 1.415(3)
C11 N1 1.463(3)
C11 C14 1.511(4)
C11 H11A 0.9900
C11 H11B 0.9900
C12 N1 1.470(3)
C12 C15 1.521(3)
C12 H12A 0.9900
C12 H12B 0.9900
C13 C14 1.525(3)
C13 H13A 0.9900
C13 H13B 0.9900
C14 H14A 0.9900
C14 H14B 0.9900
C15 C16 1.529(3)
C15 H15A 0.9900
C15 H15B 0.9900
C16 H16A 0.9900
C16 H16B 0.9900
O3 H3O 0.97(3)

loop_
_geom_hbond_atom_site_label_D
_geom_hbond_atom_site_label_H
_geom_hbond_atom_site_label_A
_geom_hbond_distance_DH
_geom_hbond_distance_HA
_geom_hbond_distance_DA
_geom_hbond_angle_DHA
O3 H3O O2 0.97(3) 1.70(3) 2.595(2) 153(3)

loop_
_geom_torsion_atom_site_label_1
_geom_torsion_atom_site_label_2
_geom_torsion_atom_site_label_3
_geom_torsion_atom_site_label_4
_geom_torsion
O2 C2 C3 C4 180.0(2)
O1 C2 C3 C4 0.1(3)
O2 C2 C3 C1 0.6(3)
O1 C2 C3 C1 -179.31(18)
O4 C1 C3 C4 -1.6(3)
O3 C1 C3 C4 179.58(19)
O4 C1 C3 C2 177.8(2)
O3 C1 C3 C2 -1.0(3)
C2 C3 C4 C10 -0.4(3)
C1 C3 C4 C10 178.98(19)
C10 C5 C6 C7 0.0(3)
C10 C5 C6 C13 -179.72(19)
C5 C6 C7 N1 -179.9(2)
C13 C6 C7 N1 -0.2(3)
C5 C6 C7 C8 0.2(3)
C13 C6 C7 C8 179.93(19)
N1 C7 C8 C9 179.84(19)
C6 C7 C8 C9 -0.3(3)
N1 C7 C8 C16 -0.5(3)
C6 C7 C8 C16 179.38(19)
C7 C8 C9 O1 179.64(18)
C16 C8 C9 O1 0.0(3)
C7 C8 C9 C10 0.2(3)
C16 C8 C9 C10 -179.5(2)
C3 C4 C10 C9 0.2(3)
C3 C4 C10 C5 -180.0(2)
C8 C9 C10 C4 179.83(19)
O1 C9 C10 C4 0.4(3)
C8 C9 C10 C5 0.0(3)
O1 C9 C10 C5 -179.42(18)
C6 C5 C10 C4 -179.9(2)
C6 C5 C10 C9 -0.1(3)
C5 C6 C13 C14 -148.0(2)
C7 C6 C13 C14 32.3(3)
N1 C11 C14 C13 51.9(3)
C6 C13 C14 C11 -56.8(3)
N1 C12 C15 C16 49.4(2)
C9 C8 C16 C15 -146.0(2)
C7 C8 C16 C15 34.3(3)
C12 C15 C16 C8 -57.5(2)
C8 C7 N1 C11 173.5(2)
C6 C7 N1 C11 -6.4(3)
C8 C7 N1 C12 -9.8(3)
C6 C7 N1 C12 170.3(2)
C14 C11 N1 C7 -20.6(3)
C14 C11 N1 C12 162.39(19)
C15 C12 N1 C7 -15.8(3)
C15 C12 N1 C11 161.16(19)
O2 C2 O1 C9 -179.38(18)
C3 C2 O1 C9 0.5(3)
C8 C9 O1 C2 179.78(18)
C10 C9 O1 C2 -0.8(3)
